data_4348263
loop_
_publ_author_name
'Choubey, Bimba'
'Radhakrishna, Latchupatula'
'Mague, Joel T.'
'Balakrishna, Maravanji S.'

_publ_section_title
;
 Two Triazole-Based Phosphine Ligands Prepared via Temperature-Mediated
 Li/H Exchange: Cu(I) and Au(I) Complexes and Structural Studies.
;
_journal_issue 17
_journal_name_full 'Inorganic chemistry'
_journal_page_first 8514
_journal_page_last 8526
_journal_paper_doi 10.1021/acs.inorgchem.6b01094
_journal_volume 55
_journal_year 2016
_chemical_formula_moiety 'C38 H28 Cl Cu N5, 2(C H2 Cl2)'
_chemical_formula_sum 'C40 H32 Cl5 Cu N5 P'
_chemical_formula_weight 854.46
_space_group_crystal_system triclinic
_space_group_IT_number 2
_space_group_name_Hall '-P 1'
_space_group_name_H-M_alt 'P -1'
_atom_sites_solution_hydrogens geom
_atom_sites_solution_primary direct
_atom_sites_solution_secondary difmap
_audit_creation_method SHELXL-2014/7
_cell_angle_alpha 100.385(3)
_cell_angle_beta 107.129(2)
_cell_angle_gamma 90.703(3)
_cell_formula_units_Z 2
_cell_length_a 10.1064(5)
_cell_length_b 13.1454(7)
_cell_length_c 15.2293(8)
_cell_measurement_reflns_used 9013
_cell_measurement_temperature 102(2)
_cell_measurement_theta_max 68.414
_cell_measurement_theta_min 4.5894
_cell_volume 1897.23(17)
_computing_cell_refinement '<i>SAINT</i> (Bruker AXS, 2013a)'
_computing_data_collection '<i>APEX2</i> (Bruker AXS, 2013)'
_computing_data_reduction '<i>SAINT</i>  (Bruker AXS, 2013a)'
_computing_molecular_graphics '<i>DIAMOND</i> (Brandenburg & Putz, 2012)'
_computing_publication_material '<i>SHELXTL</i> (Bruker AXS, 2008)'
_computing_structure_refinement 'SHELXL-2014/7 (Sheldrick, 2014)'
_computing_structure_solution '<i>SHELXT</i> (Bruker AXS 2013c)'
_diffrn_ambient_temperature 102(2)
_diffrn_detector_area_resol_mean 10.4167
_diffrn_measured_fraction_theta_full 0.977
_diffrn_measured_fraction_theta_max 0.968
_diffrn_measurement_device_type 'Bruker D8 VENTURE PHOTON 100 CMOS'
_diffrn_measurement_method '\w scans'
_diffrn_radiation_type CuK\a
_diffrn_radiation_wavelength 1.54178
_diffrn_reflns_av_R_equivalents 0.0583
_diffrn_reflns_av_unetI/netI 0.0382
_diffrn_reflns_Laue_measured_fraction_full 0.977
_diffrn_reflns_Laue_measured_fraction_max 0.968
_diffrn_reflns_limit_h_max 12
_diffrn_reflns_limit_h_min -12
_diffrn_reflns_limit_k_max 15
_diffrn_reflns_limit_k_min -15
_diffrn_reflns_limit_l_max 18
_diffrn_reflns_limit_l_min -18
_diffrn_reflns_number 6747
_diffrn_reflns_point_group_measured_fraction_full 0.977
_diffrn_reflns_point_group_measured_fraction_max 0.968
_diffrn_reflns_theta_full 67.679
_diffrn_reflns_theta_max 68.414
_diffrn_reflns_theta_min 3.094
_diffrn_source 'INCOATEC I\mS micro--focus source'
_exptl_absorpt_coefficient_mu 4.747
_exptl_absorpt_correction_T_max 0.83
_exptl_absorpt_correction_T_min 0.52
_exptl_absorpt_correction_type multi-scan
_exptl_absorpt_process_details '<i>TWINABS</i> (Sheldrick, 2009)'
_exptl_crystal_colour orange
_exptl_crystal_density_diffrn 1.496
_exptl_crystal_density_method 'not measured'
_exptl_crystal_description plate
_exptl_crystal_F_000 872
_exptl_crystal_size_max 0.160
_exptl_crystal_size_mid 0.160
_exptl_crystal_size_min 0.040
_exptl_transmission_factor_max 0.929
_exptl_transmission_factor_min 0.684
_refine_diff_density_max 1.039
_refine_diff_density_min -0.930
_refine_diff_density_rms 0.097
_refine_ls_extinction_method none
_refine_ls_goodness_of_fit_ref 1.058
_refine_ls_hydrogen_treatment constr
_refine_ls_matrix_type full
_refine_ls_number_parameters 469
_refine_ls_number_reflns 6747
_refine_ls_number_restraints 0
_refine_ls_restrained_S_all 1.058
_refine_ls_R_factor_all 0.0636
_refine_ls_R_factor_gt 0.0545
_refine_ls_shift/su_max 0.001
_refine_ls_shift/su_mean 0.000
_refine_ls_structure_factor_coef Fsqd
_refine_ls_weighting_details 'w=1/[\s^2^(Fo^2^)+(0.0640P)^2^+5.6880P] where P=(Fo^2^+2Fc^2^)/3'
_refine_ls_weighting_scheme calc
_refine_ls_wR_factor_gt 0.1456
_refine_ls_wR_factor_ref 0.1503
_reflns_Friedel_coverage 0.000
_reflns_number_gt 5773
_reflns_number_total 6747
_reflns_threshold_expression 'I > 2\s(I)'
_cod_data_source_file ic6b01094_si_004.cif
_cod_data_source_block shelx
_cod_database_code 4348263
_shelx_shelxl_version_number 2014/7
_shelx_space_group_comment
;
The symmetry employed for this shelxl refinement is uniquely defined
by the following loop, which should always be used as a source of
symmetry information in preference to the above space-group names.
They are only intended as comments.
;
_shelx_estimated_absorpt_t_min 0.517
_shelx_estimated_absorpt_t_max 0.833

loop_
_space_group_symop_operation_xyz
'x, y, z'
'-x, -y, -z'

loop_
_atom_site_label
_atom_site_type_symbol
_atom_site_fract_x
_atom_site_fract_y
_atom_site_fract_z
_atom_site_U_iso_or_equiv
_atom_site_adp_type
_atom_site_occupancy
_atom_site_site_symmetry_order
_atom_site_calc_flag
_atom_site_refinement_flags_posn
_atom_site_refinement_flags_adp
Cu1 Cu 0.69265(6) 0.80637(4) 0.35785(4) 0.02454(16) Uani 1 1 d . .
P1 P 0.59430(10) 0.67244(7) 0.38771(7) 0.0223(2) Uani 1 1 d . .
Cl1 Cl 0.53742(9) 0.93212(7) 0.34658(7) 0.0293(2) Uani 1 1 d . .
Cl2 Cl 0.32645(13) 1.02987(10) 0.08534(9) 0.0532(3) Uani 1 1 d . .
Cl5 Cl 0.11520(14) 0.68511(11) -0.14450(9) 0.0532(3) Uani 1 1 d . .
Cl3 Cl 0.61965(14) 1.09992(11) 0.15630(10) 0.0553(3) Uani 1 1 d . .
Cl4 Cl 0.00512(14) 0.87919(11) -0.07931(11) 0.0619(4) Uani 1 1 d . .
N2 N 0.8888(3) 0.8473(2) 0.4635(2) 0.0257(7) Uani 1 1 d . .
N3 N 0.3869(3) 0.6593(3) 0.1854(2) 0.0260(7) Uani 1 1 d . .
N1 N 0.8150(3) 0.8310(2) 0.2757(2) 0.0245(7) Uani 1 1 d . .
N4 N 0.3403(4) 0.7286(3) 0.1298(2) 0.0313(8) Uani 1 1 d . .
N5 N 0.4123(4) 0.7213(3) 0.0703(2) 0.0318(8) Uani 1 1 d . .
C11 C 0.9909(4) 0.8644(3) 0.4244(3) 0.0244(8) Uani 1 1 d . .
C10 C 0.9242(4) 0.8586(3) 0.5554(3) 0.0259(8) Uani 1 1 d . .
H10 H 0.8536 0.8482 0.5832 0.031 Uiso 1 1 calc R U
C27 C 0.6631(4) 0.5449(3) 0.3678(3) 0.0243(8) Uani 1 1 d . .
C1 C 0.7768(4) 0.8293(3) 0.1841(3) 0.0281(8) Uani 1 1 d . .
H1 H 0.6819 0.8124 0.1494 0.034 Uiso 1 1 calc R U
C33 C 0.6325(4) 0.7030(3) 0.5152(3) 0.0240(8) Uani 1 1 d . .
C13 C 0.4047(4) 0.6455(3) 0.3482(3) 0.0242(8) Uani 1 1 d . .
C3 C 1.0067(4) 0.8742(3) 0.1848(3) 0.0333(9) Uani 1 1 d . .
H3 H 1.0713 0.8874 0.1531 0.040 Uiso 1 1 calc R U
C8 C 1.1635(4) 0.9010(3) 0.5757(3) 0.0303(9) Uani 1 1 d . .
H8 H 1.2565 0.9183 0.6143 0.036 Uiso 1 1 calc R U
C19 C 0.4894(4) 0.6071(3) 0.1606(3) 0.0274(8) Uani 1 1 d . .
H19 H 0.5392 0.5542 0.1881 0.033 Uiso 1 1 calc R U
C12 C 0.9513(4) 0.8568(3) 0.3247(3) 0.0262(8) Uani 1 1 d . .
C34 C 0.5889(4) 0.7962(3) 0.5542(3) 0.0269(8) Uani 1 1 d . .
H34 H 0.5315 0.8368 0.5145 0.032 Uiso 1 1 calc R U
C38 C 0.7153(4) 0.6436(3) 0.5746(3) 0.0264(8) Uani 1 1 d . .
H38 H 0.7426 0.5788 0.5491 0.032 Uiso 1 1 calc R U
C20 C 0.5053(4) 0.6473(3) 0.0871(3) 0.0273(8) Uani 1 1 d . .
C35 C 0.6288(4) 0.8297(3) 0.6501(3) 0.0304(9) Uani 1 1 d . .
H35 H 0.5975 0.8925 0.6762 0.036 Uiso 1 1 calc R U
C37 C 0.7573(4) 0.6789(3) 0.6702(3) 0.0306(9) Uani 1 1 d . .
H37 H 0.8161 0.6392 0.7100 0.037 Uiso 1 1 calc R U
C9 C 1.0602(4) 0.8849(3) 0.6143(3) 0.0298(9) Uani 1 1 d . .
H9 H 1.0807 0.8915 0.6802 0.036 Uiso 1 1 calc R U
C32 C 0.8033(4) 0.5444(3) 0.3738(3) 0.0323(9) Uani 1 1 d . .
H32 H 0.8566 0.6081 0.3853 0.039 Uiso 1 1 calc R U
C2 C 0.8692(5) 0.8511(3) 0.1363(3) 0.0339(9) Uani 1 1 d . .
H2 H 0.8370 0.8499 0.0709 0.041 Uiso 1 1 calc R U
C14 C 0.3322(4) 0.6313(3) 0.4102(3) 0.0266(8) Uani 1 1 d . .
H14 H 0.3830 0.6283 0.4729 0.032 Uiso 1 1 calc R U
C15 C 0.1885(4) 0.6214(3) 0.3838(3) 0.0290(9) Uani 1 1 d . .
H15 H 0.1426 0.6125 0.4283 0.035 Uiso 1 1 calc R U
C4 C 1.0515(4) 0.8782(3) 0.2823(3) 0.0284(9) Uani 1 1 d . .
C28 C 0.5863(4) 0.4515(3) 0.3501(3) 0.0293(9) Uani 1 1 d . .
H28 H 0.4909 0.4511 0.3467 0.035 Uiso 1 1 calc R U
C16 C 0.1122(4) 0.6244(3) 0.2930(3) 0.0310(9) Uani 1 1 d . .
H16 H 0.0136 0.6181 0.2749 0.037 Uiso 1 1 calc R U
C7 C 1.1300(4) 0.8917(3) 0.4785(3) 0.0282(9) Uani 1 1 d . .
C17 C 0.1801(4) 0.6365(3) 0.2283(3) 0.0288(9) Uani 1 1 d . .
H17 H 0.1282 0.6379 0.1654 0.035 Uiso 1 1 calc R U
C18 C 0.3239(4) 0.6466(3) 0.2555(3) 0.0255(8) Uani 1 1 d . .
C5 C 1.1926(4) 0.9040(3) 0.3381(3) 0.0324(9) Uani 1 1 d . .
H5 H 1.2607 0.9167 0.3089 0.039 Uiso 1 1 calc R U
C36 C 0.7148(4) 0.7716(3) 0.7088(3) 0.0323(9) Uani 1 1 d . .
H36 H 0.7441 0.7954 0.7747 0.039 Uiso 1 1 calc R U
C6 C 1.2302(4) 0.9106(3) 0.4318(3) 0.0316(9) Uani 1 1 d . .
H6 H 1.3246 0.9279 0.4676 0.038 Uiso 1 1 calc R U
C26 C 0.7131(4) 0.5615(3) 0.0608(3) 0.0344(10) Uani 1 1 d . .
H26 H 0.7233 0.5321 0.1148 0.041 Uiso 1 1 calc R U
C31 C 0.8657(5) 0.4509(4) 0.3630(3) 0.0375(10) Uani 1 1 d . .
H31 H 0.9617 0.4508 0.3682 0.045 Uiso 1 1 calc R U
C25 C 0.8079(5) 0.5433(4) 0.0110(3) 0.0406(11) Uani 1 1 d . .
H25 H 0.8824 0.5010 0.0305 0.049 Uiso 1 1 calc R U
C29 C 0.6480(5) 0.3579(3) 0.3371(3) 0.0345(10) Uani 1 1 d . .
H29 H 0.5942 0.2940 0.3231 0.041 Uiso 1 1 calc R U
C21 C 0.6028(4) 0.6226(3) 0.0320(3) 0.0310(9) Uani 1 1 d . .
C24 C 0.7939(5) 0.5867(4) -0.0670(4) 0.0439(12) Uani 1 1 d . .
H24 H 0.8606 0.5759 -0.1000 0.053 Uiso 1 1 calc R U
C23 C 0.6841(6) 0.6455(4) -0.0973(3) 0.0454(12) Uani 1 1 d . .
H23 H 0.6734 0.6731 -0.1523 0.054 Uiso 1 1 calc R U
C22 C 0.5881(5) 0.6649(3) -0.0476(3) 0.0370(10) Uani 1 1 d . .
H22 H 0.5133 0.7067 -0.0679 0.044 Uiso 1 1 calc R U
C30 C 0.7876(5) 0.3585(3) 0.3449(3) 0.0367(10) Uani 1 1 d . .
H30 H 0.8302 0.2948 0.3376 0.044 Uiso 1 1 calc R U
C40 C 0.4984(5) 0.9920(4) 0.1256(3) 0.0399(11) Uani 1 1 d . .
H40A H 0.5083 0.9595 0.1807 0.048 Uiso 1 1 calc R U
H40B H 0.5174 0.9401 0.0758 0.048 Uiso 1 1 calc R U
C39 C 0.1213(6) 0.7843(4) -0.0496(4) 0.0500(13) Uani 1 1 d . .
H39A H 0.2167 0.8176 -0.0236 0.060 Uiso 1 1 calc R U
H39B H 0.1000 0.7537 -0.0001 0.060 Uiso 1 1 calc R U

loop_
_atom_site_aniso_label
_atom_site_aniso_U_11
_atom_site_aniso_U_22
_atom_site_aniso_U_33
_atom_site_aniso_U_23
_atom_site_aniso_U_13
_atom_site_aniso_U_12
Cu1 0.0211(3) 0.0275(3) 0.0285(3) 0.0098(2) 0.0101(2) 0.0040(2)
P1 0.0205(5) 0.0245(5) 0.0246(5) 0.0072(4) 0.0096(4) 0.0041(4)
Cl1 0.0207(4) 0.0315(5) 0.0389(5) 0.0124(4) 0.0106(4) 0.0069(4)
Cl2 0.0437(7) 0.0576(8) 0.0510(7) 0.0071(6) 0.0046(5) 0.0183(6)
Cl5 0.0520(7) 0.0584(8) 0.0444(7) -0.0010(6) 0.0132(6) 0.0137(6)
Cl3 0.0546(8) 0.0544(8) 0.0559(8) 0.0151(6) 0.0125(6) 0.0017(6)
Cl4 0.0447(7) 0.0563(8) 0.0698(9) 0.0060(6) -0.0024(6) 0.0198(6)
N2 0.0233(17) 0.0245(17) 0.0325(18) 0.0110(14) 0.0097(14) 0.0055(13)
N3 0.0223(16) 0.0315(18) 0.0261(17) 0.0098(14) 0.0077(13) 0.0053(13)
N1 0.0220(16) 0.0230(16) 0.0312(18) 0.0074(13) 0.0107(14) 0.0050(13)
N4 0.0315(19) 0.0357(19) 0.0300(18) 0.0136(15) 0.0098(15) 0.0106(15)
N5 0.0331(19) 0.036(2) 0.0291(18) 0.0104(15) 0.0113(15) 0.0076(15)
C11 0.0235(19) 0.0164(18) 0.038(2) 0.0095(15) 0.0140(17) 0.0076(15)
C10 0.026(2) 0.0214(19) 0.034(2) 0.0088(16) 0.0129(17) 0.0047(15)
C27 0.026(2) 0.030(2) 0.0213(19) 0.0079(15) 0.0115(15) 0.0084(16)
C1 0.027(2) 0.027(2) 0.032(2) 0.0066(16) 0.0115(17) 0.0037(16)
C33 0.0198(18) 0.029(2) 0.027(2) 0.0097(16) 0.0104(15) 0.0019(15)
C13 0.027(2) 0.0206(19) 0.029(2) 0.0043(15) 0.0134(16) 0.0043(15)
C3 0.032(2) 0.034(2) 0.043(3) 0.0097(19) 0.023(2) 0.0060(18)
C8 0.022(2) 0.026(2) 0.042(2) 0.0109(17) 0.0063(17) 0.0043(16)
C19 0.025(2) 0.032(2) 0.027(2) 0.0064(16) 0.0096(16) 0.0068(16)
C12 0.025(2) 0.0199(19) 0.038(2) 0.0076(16) 0.0144(17) 0.0065(15)
C34 0.0232(19) 0.029(2) 0.032(2) 0.0114(16) 0.0112(17) 0.0060(16)
C38 0.025(2) 0.029(2) 0.029(2) 0.0111(16) 0.0113(16) 0.0054(16)
C20 0.029(2) 0.030(2) 0.022(2) 0.0045(16) 0.0070(16) 0.0026(16)
C35 0.031(2) 0.031(2) 0.034(2) 0.0062(17) 0.0162(18) 0.0029(17)
C37 0.029(2) 0.034(2) 0.032(2) 0.0134(17) 0.0093(17) 0.0050(17)
C9 0.029(2) 0.026(2) 0.034(2) 0.0101(17) 0.0055(17) 0.0045(17)
C32 0.030(2) 0.031(2) 0.039(2) 0.0074(18) 0.0148(19) 0.0042(17)
C2 0.037(2) 0.039(2) 0.032(2) 0.0113(18) 0.0166(19) 0.0052(19)
C14 0.027(2) 0.025(2) 0.031(2) 0.0058(16) 0.0116(17) 0.0033(16)
C15 0.030(2) 0.028(2) 0.034(2) 0.0069(17) 0.0165(18) 0.0040(17)
C4 0.027(2) 0.022(2) 0.042(2) 0.0087(17) 0.0175(18) 0.0058(16)
C28 0.030(2) 0.030(2) 0.032(2) 0.0106(17) 0.0142(17) 0.0037(17)
C16 0.022(2) 0.030(2) 0.043(2) 0.0049(18) 0.0135(18) 0.0026(16)
C7 0.023(2) 0.0219(19) 0.041(2) 0.0085(17) 0.0107(17) 0.0061(16)
C17 0.024(2) 0.030(2) 0.030(2) 0.0051(16) 0.0060(17) 0.0043(16)
C18 0.025(2) 0.027(2) 0.027(2) 0.0038(15) 0.0120(16) 0.0048(15)
C5 0.025(2) 0.031(2) 0.048(3) 0.0113(19) 0.0190(19) 0.0068(17)
C36 0.035(2) 0.037(2) 0.027(2) 0.0057(17) 0.0124(18) -0.0018(18)
C6 0.0165(19) 0.027(2) 0.052(3) 0.0096(18) 0.0105(18) 0.0052(16)
C26 0.034(2) 0.042(3) 0.031(2) 0.0089(18) 0.0151(19) 0.0055(19)
C31 0.028(2) 0.042(3) 0.049(3) 0.012(2) 0.019(2) 0.0127(19)
C25 0.036(2) 0.045(3) 0.043(3) 0.002(2) 0.019(2) 0.005(2)
C29 0.042(3) 0.026(2) 0.042(3) 0.0076(18) 0.022(2) 0.0021(18)
C21 0.030(2) 0.036(2) 0.029(2) 0.0039(17) 0.0133(17) -0.0003(18)
C24 0.050(3) 0.041(3) 0.048(3) 0.000(2) 0.031(2) -0.004(2)
C23 0.067(3) 0.043(3) 0.036(3) 0.010(2) 0.031(2) -0.001(2)
C22 0.051(3) 0.035(2) 0.031(2) 0.0075(18) 0.020(2) 0.006(2)
C30 0.047(3) 0.030(2) 0.042(3) 0.0138(19) 0.022(2) 0.014(2)
C40 0.044(3) 0.041(3) 0.035(2) 0.0099(19) 0.010(2) 0.013(2)
C39 0.054(3) 0.051(3) 0.038(3) 0.003(2) 0.006(2) 0.022(2)

loop_
_atom_type_symbol
_atom_type_description
_atom_type_scat_dispersion_real
_atom_type_scat_dispersion_imag
_atom_type_scat_source
C C 0.0181 0.0091 'International Tables Vol C Tables 4.2.6.8 and 6.1.1.4'
H H 0.0000 0.0000 'International Tables Vol C Tables 4.2.6.8 and 6.1.1.4'
Cl Cl 0.3639 0.7018 'International Tables Vol C Tables 4.2.6.8 and 6.1.1.4'
Cu Cu -1.9646 0.5888 'International Tables Vol C Tables 4.2.6.8 and 6.1.1.4'
N N 0.0311 0.0180 'International Tables Vol C Tables 4.2.6.8 and 6.1.1.4'
P P 0.2955 0.4335 'International Tables Vol C Tables 4.2.6.8 and 6.1.1.4'

loop_
_geom_angle_atom_site_label_1
_geom_angle_atom_site_label_2
_geom_angle_atom_site_label_3
_geom_angle
N1 Cu1 N2 79.98(13)
N1 Cu1 P1 136.77(9)
N2 Cu1 P1 108.18(9)
N1 Cu1 Cl1 106.55(9)
N2 Cu1 Cl1 115.96(9)
P1 Cu1 Cl1 107.08(4)
C33 P1 C27 102.82(17)
C33 P1 C13 102.13(17)
C27 P1 C13 104.46(18)
C33 P1 Cu1 103.01(13)
C27 P1 Cu1 119.49(13)
C13 P1 Cu1 121.81(12)
C10 N2 C11 117.7(3)
C10 N2 Cu1 131.4(3)
C11 N2 Cu1 110.9(3)
N4 N3 C19 110.6(3)
N4 N3 C18 120.0(3)
C19 N3 C18 129.4(3)
C1 N1 C12 117.6(3)
C1 N1 Cu1 128.5(3)
C12 N1 Cu1 113.9(3)
N5 N4 N3 107.1(3)
N4 N5 C20 109.5(3)
N2 C11 C7 122.4(4)
N2 C11 C12 117.7(3)
C7 C11 C12 119.9(3)
N2 C10 C9 123.6(4)
N2 C10 H10 118.2
C9 C10 H10 118.2
C28 C27 C32 119.2(4)
C28 C27 P1 124.4(3)
C32 C27 P1 116.4(3)
N1 C1 C2 123.3(4)
N1 C1 H1 118.4
C2 C1 H1 118.4
C34 C33 C38 119.1(4)
C34 C33 P1 117.6(3)
C38 C33 P1 122.9(3)
C14 C13 C18 116.2(4)
C14 C13 P1 121.5(3)
C18 C13 P1 122.0(3)
C2 C3 C4 119.3(4)
C2 C3 H3 120.3
C4 C3 H3 120.3
C9 C8 C7 119.1(4)
C9 C8 H8 120.5
C7 C8 H8 120.5
N3 C19 C20 105.0(3)
N3 C19 H19 127.5
C20 C19 H19 127.5
N1 C12 C4 123.0(4)
N1 C12 C11 117.5(3)
C4 C12 C11 119.5(4)
C35 C34 C33 120.3(4)
C35 C34 H34 119.8
C33 C34 H34 119.8
C37 C38 C33 120.1(4)
C37 C38 H38 120.0
C33 C38 H38 120.0
N5 C20 C19 107.9(3)
N5 C20 C21 122.1(4)
C19 C20 C21 130.0(4)
C34 C35 C36 120.3(4)
C34 C35 H35 119.9
C36 C35 H35 119.9
C38 C37 C36 120.7(4)
C38 C37 H37 119.6
C36 C37 H37 119.6
C8 C9 C10 119.2(4)
C8 C9 H9 120.4
C10 C9 H9 120.4
C27 C32 C31 120.3(4)
C27 C32 H32 119.9
C31 C32 H32 119.9
C3 C2 C1 119.3(4)
C3 C2 H2 120.4
C1 C2 H2 120.4
C15 C14 C13 122.3(4)
C15 C14 H14 118.8
C13 C14 H14 118.8
C16 C15 C14 120.1(4)
C16 C15 H15 119.9
C14 C15 H15 119.9
C12 C4 C3 117.5(4)
C12 C4 C5 119.9(4)
C3 C4 C5 122.6(4)
C27 C28 C29 120.5(4)
C27 C28 H28 119.8
C29 C28 H28 119.8
C15 C16 C17 119.6(4)
C15 C16 H16 120.2
C17 C16 H16 120.2
C8 C7 C11 118.1(4)
C8 C7 C6 123.1(4)
C11 C7 C6 118.7(4)
C16 C17 C18 119.8(4)
C16 C17 H17 120.1
C18 C17 H17 120.1
C17 C18 C13 121.9(4)
C17 C18 N3 116.8(3)
C13 C18 N3 121.3(3)
C6 C5 C4 120.7(4)
C6 C5 H5 119.6
C4 C5 H5 119.6
C37 C36 C35 119.4(4)
C37 C36 H36 120.3
C35 C36 H36 120.3
C5 C6 C7 121.3(4)
C5 C6 H6 119.4
C7 C6 H6 119.4
C25 C26 C21 120.4(4)
C25 C26 H26 119.8
C21 C26 H26 119.8
C30 C31 C32 119.8(4)
C30 C31 H31 120.1
C32 C31 H31 120.1
C24 C25 C26 119.8(4)
C24 C25 H25 120.1
C26 C25 H25 120.1
C30 C29 C28 119.7(4)
C30 C29 H29 120.2
C28 C29 H29 120.2
C26 C21 C22 119.5(4)
C26 C21 C20 121.0(4)
C22 C21 C20 119.4(4)
C23 C24 C25 120.4(4)
C23 C24 H24 119.8
C25 C24 H24 119.8
C24 C23 C22 120.4(4)
C24 C23 H23 119.8
C22 C23 H23 119.8
C21 C22 C23 119.5(4)
C21 C22 H22 120.3
C23 C22 H22 120.3
C31 C30 C29 120.5(4)
C31 C30 H30 119.7
C29 C30 H30 119.7
Cl3 C40 Cl2 110.8(3)
Cl3 C40 H40A 109.5
Cl2 C40 H40A 109.5
Cl3 C40 H40B 109.5
Cl2 C40 H40B 109.5
H40A C40 H40B 108.1
Cl5 C39 Cl4 113.2(3)
Cl5 C39 H39A 108.9
Cl4 C39 H39A 108.9
Cl5 C39 H39B 108.9
Cl4 C39 H39B 108.9
H39A C39 H39B 107.7

loop_
_geom_bond_atom_site_label_1
_geom_bond_atom_site_label_2
_geom_bond_distance
Cu1 N1 2.061(3)
Cu1 N2 2.143(3)
Cu1 P1 2.1923(11)
Cu1 Cl1 2.2870(10)
P1 C33 1.831(4)
P1 C27 1.832(4)
P1 C13 1.840(4)
Cl2 C40 1.774(5)
Cl5 C39 1.749(5)
Cl3 C40 1.764(5)
Cl4 C39 1.751(5)
N2 C10 1.318(5)
N2 C11 1.369(5)
N3 N4 1.351(4)
N3 C19 1.357(5)
N3 C18 1.426(5)
N1 C1 1.329(5)
N1 C12 1.364(5)
N4 N5 1.311(5)
N5 C20 1.365(5)
C11 C7 1.408(6)
C11 C12 1.436(6)
C10 C9 1.402(6)
C10 H10 0.9500
C27 C28 1.384(6)
C27 C32 1.393(6)
C1 C2 1.398(6)
C1 H1 0.9500
C33 C34 1.397(5)
C33 C38 1.398(5)
C13 C14 1.389(5)
C13 C18 1.409(6)
C3 C2 1.368(6)
C3 C4 1.410(6)
C3 H3 0.9500
C8 C9 1.372(6)
C8 C7 1.399(6)
C8 H8 0.9500
C19 C20 1.370(6)
C19 H19 0.9500
C12 C4 1.401(5)
C34 C35 1.381(6)
C34 H34 0.9500
C38 C37 1.380(6)
C38 H38 0.9500
C20 C21 1.476(5)
C35 C36 1.393(6)
C35 H35 0.9500
C37 C36 1.385(6)
C37 H37 0.9500
C9 H9 0.9500
C32 C31 1.393(6)
C32 H32 0.9500
C2 H2 0.9500
C14 C15 1.386(6)
C14 H14 0.9500
C15 C16 1.378(6)
C15 H15 0.9500
C4 C5 1.428(6)
C28 C29 1.394(6)
C28 H28 0.9500
C16 C17 1.386(6)
C16 H16 0.9500
C7 C6 1.441(6)
C17 C18 1.387(5)
C17 H17 0.9500
C5 C6 1.351(6)
C5 H5 0.9500
C36 H36 0.9500
C6 H6 0.9500
C26 C25 1.385(6)
C26 C21 1.393(6)
C26 H26 0.9500
C31 C30 1.379(7)
C31 H31 0.9500
C25 C24 1.380(7)
C25 H25 0.9500
C29 C30 1.381(6)
C29 H29 0.9500
C21 C22 1.394(6)
C24 C23 1.375(7)
C24 H24 0.9500
C23 C22 1.395(6)
C23 H23 0.9500
C22 H22 0.9500
C30 H30 0.9500
C40 H40A 0.9900
C40 H40B 0.9900
C39 H39A 0.9900
C39 H39B 0.9900

loop_
_geom_torsion_atom_site_label_1
_geom_torsion_atom_site_label_2
_geom_torsion_atom_site_label_3
_geom_torsion_atom_site_label_4
_geom_torsion
C19 N3 N4 N5 -0.2(4)
C18 N3 N4 N5 -177.6(3)
N3 N4 N5 C20 0.1(5)
C10 N2 C11 C7 0.8(5)
Cu1 N2 C11 C7 -179.5(3)
C10 N2 C11 C12 -177.3(3)
Cu1 N2 C11 C12 2.4(4)
C11 N2 C10 C9 -1.2(5)
Cu1 N2 C10 C9 179.2(3)
C33 P1 C27 C28 91.9(4)
C13 P1 C27 C28 -14.5(4)
Cu1 P1 C27 C28 -154.9(3)
C33 P1 C27 C32 -86.4(3)
C13 P1 C27 C32 167.3(3)
Cu1 P1 C27 C32 26.8(4)
C12 N1 C1 C2 0.9(6)
Cu1 N1 C1 C2 177.5(3)
C27 P1 C33 C34 -178.2(3)
C13 P1 C33 C34 -70.1(3)
Cu1 P1 C33 C34 57.0(3)
C27 P1 C33 C38 8.9(4)
C13 P1 C33 C38 117.1(3)
Cu1 P1 C33 C38 -115.9(3)
C33 P1 C13 C14 -12.8(4)
C27 P1 C13 C14 94.0(3)
Cu1 P1 C13 C14 -126.7(3)
C33 P1 C13 C18 161.8(3)
C27 P1 C13 C18 -91.3(3)
Cu1 P1 C13 C18 48.0(4)
N4 N3 C19 C20 0.3(4)
C18 N3 C19 C20 177.4(4)
C1 N1 C12 C4 -1.9(5)
Cu1 N1 C12 C4 -179.0(3)
C1 N1 C12 C11 176.5(3)
Cu1 N1 C12 C11 -0.6(4)
N2 C11 C12 N1 -1.3(5)
C7 C11 C12 N1 -179.4(3)
N2 C11 C12 C4 177.1(3)
C7 C11 C12 C4 -1.0(5)
C38 C33 C34 C35 0.9(6)
P1 C33 C34 C35 -172.2(3)
C34 C33 C38 C37 -2.5(6)
P1 C33 C38 C37 170.3(3)
N4 N5 C20 C19 0.1(5)
N4 N5 C20 C21 -179.1(4)
N3 C19 C20 N5 -0.2(4)
N3 C19 C20 C21 178.8(4)
C33 C34 C35 C36 1.1(6)
C33 C38 C37 C36 2.1(6)
C7 C8 C9 C10 0.6(6)
N2 C10 C9 C8 0.6(6)
C28 C27 C32 C31 -0.7(6)
P1 C27 C32 C31 177.7(3)
C4 C3 C2 C1 -1.7(6)
N1 C1 C2 C3 0.9(6)
C18 C13 C14 C15 -1.6(6)
P1 C13 C14 C15 173.4(3)
C13 C14 C15 C16 0.6(6)
N1 C12 C4 C3 1.1(6)
C11 C12 C4 C3 -177.3(3)
N1 C12 C4 C5 -179.6(3)
C11 C12 C4 C5 2.1(5)
C2 C3 C4 C12 0.8(6)
C2 C3 C4 C5 -178.6(4)
C32 C27 C28 C29 -0.8(6)
P1 C27 C28 C29 -179.0(3)
C14 C15 C16 C17 0.5(6)
C9 C8 C7 C11 -1.0(6)
C9 C8 C7 C6 177.9(4)
N2 C11 C7 C8 0.3(5)
C12 C11 C7 C8 178.3(3)
N2 C11 C7 C6 -178.6(3)
C12 C11 C7 C6 -0.6(5)
C15 C16 C17 C18 -0.7(6)
C16 C17 C18 C13 -0.3(6)
C16 C17 C18 N3 -179.7(4)
C14 C13 C18 C17 1.4(6)
P1 C13 C18 C17 -173.5(3)
C14 C13 C18 N3 -179.2(3)
P1 C13 C18 N3 5.9(5)
N4 N3 C18 C17 47.4(5)
C19 N3 C18 C17 -129.5(4)
N4 N3 C18 C13 -132.0(4)
C19 N3 C18 C13 51.1(6)
C12 C4 C5 C6 -1.7(6)
C3 C4 C5 C6 177.7(4)
C38 C37 C36 C35 -0.1(6)
C34 C35 C36 C37 -1.5(6)
C4 C5 C6 C7 0.1(6)
C8 C7 C6 C5 -177.8(4)
C11 C7 C6 C5 1.1(6)
C27 C32 C31 C30 1.1(7)
C21 C26 C25 C24 0.6(7)
C27 C28 C29 C30 2.0(6)
C25 C26 C21 C22 0.3(7)
C25 C26 C21 C20 -176.7(4)
N5 C20 C21 C26 168.0(4)
C19 C20 C21 C26 -10.9(7)
N5 C20 C21 C22 -9.0(6)
C19 C20 C21 C22 172.1(4)
C26 C25 C24 C23 -1.9(7)
C25 C24 C23 C22 2.2(8)
C26 C21 C22 C23 0.0(7)
C20 C21 C22 C23 177.0(4)
C24 C23 C22 C21 -1.3(7)
C32 C31 C30 C29 0.1(7)
C28 C29 C30 C31 -1.6(7)
